data_1536800
loop_
_publ_author_name
'Yamnova, N.A.'
'Egorov-Tismenko, Yu.K.'
'Khomyakov, A.P.'

_publ_section_title
;
 Crystal structure of a new natural (Na, Mn, Ti)-phyllosilicate
;
_journal_name_full Kristallografiya
_journal_page_first 257
_journal_page_last 262
_journal_volume 41
_journal_year 1996
_chemical_formula_sum 'H11.5 K0.45 Mn Na5.8 Nb0.25 O32 Si10 Ti0.75'
_chemical_name_systematic
;
Na5.8 K0.45 Mn (Ti0.75 Nb0.25) (Si10 O24) (O H)3.5 O0.5 (H2 O)4
;
_space_group_crystal_system monoclinic
_space_group_IT_number 12
_space_group_name_Hall '-I 2y'
_space_group_name_H-M_alt 'I 1 2/m 1'
_cell_angle_alpha 90
_cell_angle_beta 99.62
_cell_angle_gamma 90
_cell_formula_units_Z 4
_cell_length_a 13.033
_cell_length_b 18.717
_cell_length_c 12.264
_cell_volume 2949.594
_citation_journal_id_ASTM KRISAJ
_cod_data_source_file Yamnova_KRISAJ_1996_1532.cif
_cod_data_source_block H11.5K0.45Mn1Na5.8Nb0.25O32Si10Ti0.75
_cod_depositor_comments
;
 Updating space group information.

 Antanas Vaitkus,
 2018-07-22
;
_cod_original_formula_sum 'H11.5 K0.45 Mn1 Na5.8 Nb0.25 O32 Si10 Ti0.75'
_cod_database_code 1536800

loop_
_space_group_symop_id
_space_group_symop_operation_xyz
1 x,y,z
2 -x,y,-z
3 -x,-y,-z
4 x,-y,z
5 x+1/2,y+1/2,z+1/2
6 -x+1/2,y+1/2,-z+1/2
7 -x+1/2,-y+1/2,-z+1/2
8 x+1/2,-y+1/2,z+1/2

loop_
_atom_site_label
_atom_site_type_symbol
_atom_site_fract_x
_atom_site_fract_y
_atom_site_fract_z
_atom_site_occupancy
_atom_site_U_iso_or_equiv
O2 O-2 0.2744 0 0.1452 1 0.0
O18 O-2 0.0565 0.2943 0.1823 1 0.0
Na5 Na+1 0.6929 0 0.5554 0.25 0.0
Nb1 Nb+5 0 0.0842 0 0.25 0.0
O8 O-2 0.2663 0.1199 0.0379 1 0.0
Na3 Na+1 0.9745 0 0.7478 1 0.0
Na4 Na+1 0.5 0.2283 0 1 0.0
O1 O-2 0.9292 0 0.0631 1 0.0
O10 O-2 0.7626 0.1135 0.1761 1 0.0
O6 O-2 0.3975 0.3306 0.0367 1 0.0
O12 O-2 0.2403 0 0.7035 1 0.0
O14 O-2 0.2974 0.115 0.253 1 0.0
Mn1 Mn+2 0.5 0.5859 0 1 0.0
Ti1 Ti+4 0 0.0842 0 0.75 0.0
O3 O-2 0.913 0 0.542 1 0.0
O16 O-2 0.7319 0.2354 0.0794 1 0.0
O19 O-2 0.5 0.1028 0 1 0.0
O17 O-2 0.75 0.25 0.75 1 0.0
Si2 Si+4 0.6973 0.4179 0.2005 1 0.0
O7 O-2 0.9163 0.1641 0.0723 1 0.0
O11 O-2 0.1953 0.3165 0.0612 1 0.0
Na2 Na+1 0.0309 0.1695 0.2567 1 0.0
K1 K+1 0.6929 0 0.5554 0.25 0.0
O5 O-2 0.5733 0.4106 0.164 1 0.0
O9 O-2 0.554 0.2049 0.188 1 0.0
K2 K+1 0.6253 0 0.0634 0.2 0.0
O4 O-2 0.1086 0.0866 0.1441 1 0.0
Na6 Na+1 0.6253 0 0.0634 0.55 0.0
Si4 Si+4 0.1745 0.3084 0.1869 1 0.0
O13 O-2 0 0.4 0 1 0.0
O20 O-2 0.582 0 0.688 1 0.0
Na1 Na+1 0 0.2581 0 1 0.0
O15 O-2 0.7593 0.3746 0.1159 1 0.0
Si5 Si+4 0.7929 0.1602 0.0741 1 0.0
Si3 Si+4 0.7188 0.6853 0.0202 1 0.0
Si1 Si+4 0.2299 0.0818 0.1436 1 0.0
